data_4071070
loop_
_publ_author_name
'Tsang, Jenkins Y. K.'
'Buschhaus, Miriam S. A.'
'Fujita-Takayama, Chikako'
'Patrick, Brian O.'
'Legzdins, Peter'

_publ_section_title
;
 Different Modes of Reactivity of Cp*W(NO)(alkyl)(\h3-allyl) Complexes
 with Cyclic Amines: The Influence of the Allyl Ligands
;
_journal_issue 7
_journal_name_full Organometallics
_journal_page_first 1634
_journal_paper_doi 10.1021/om701236k
_journal_volume 27
_journal_year 2008
_chemical_formula_moiety 'C24 H35 N O W'
_chemical_formula_sum 'C24 H35 N O W'
_chemical_formula_weight 537.38
_chemical_name_systematic
;
 ?
;
_space_group_IT_number 14
_symmetry_cell_setting monoclinic
_symmetry_space_group_name_Hall '-P 2ybc'
_symmetry_space_group_name_H-M 'P 1 21/c 1'
_atom_sites_solution_hydrogens geom
_atom_sites_solution_primary direct
_atom_sites_solution_secondary difmap
_audit_creation_method SHELXL-97
_cell_angle_alpha 90.00
_cell_angle_beta 102.146(2)
_cell_angle_gamma 90.00
_cell_formula_units_Z 4
_cell_length_a 12.7252(6)
_cell_length_b 11.7231(5)
_cell_length_c 15.2438(7)
_cell_measurement_temperature 173(2)
_cell_measurement_theta_max 27.9
_cell_measurement_theta_min 1.6
_cell_volume 2223.15(18)
_computing_molecular_graphics ORTEP
_computing_structure_refinement 'SHELXL-97 (Sheldrick, 1997)'
_computing_structure_solution SIR-92
_diffrn_ambient_temperature 173(2)
_diffrn_measured_fraction_theta_full 0.995
_diffrn_measured_fraction_theta_max 0.995
_diffrn_radiation_monochromator graphite
_diffrn_radiation_source 'fine-focus sealed tube'
_diffrn_radiation_type MoK\a
_diffrn_radiation_wavelength 0.71073
_diffrn_reflns_av_R_equivalents 0.0268
_diffrn_reflns_av_sigmaI/netI 0.0222
_diffrn_reflns_limit_h_max 16
_diffrn_reflns_limit_h_min -16
_diffrn_reflns_limit_k_max 15
_diffrn_reflns_limit_k_min -15
_diffrn_reflns_limit_l_max 14
_diffrn_reflns_limit_l_min -19
_diffrn_reflns_number 27675
_diffrn_reflns_theta_full 27.87
_diffrn_reflns_theta_max 27.87
_diffrn_reflns_theta_min 1.64
_exptl_absorpt_coefficient_mu 5.209
_exptl_absorpt_correction_T_max 0.594
_exptl_absorpt_correction_T_min 0.341
_exptl_absorpt_correction_type multi-scan
_exptl_crystal_colour 'yellow orange'
_exptl_crystal_density_diffrn 1.606
_exptl_crystal_density_method 'not measured'
_exptl_crystal_description rod
_exptl_crystal_F_000 1072
_exptl_crystal_size_max 1.4
_exptl_crystal_size_mid 0.1
_exptl_crystal_size_min 0.1
_refine_diff_density_max 1.504
_refine_diff_density_min -1.371
_refine_diff_density_rms 0.149
_refine_ls_extinction_method none
_refine_ls_goodness_of_fit_ref 1.153
_refine_ls_hydrogen_treatment mixed
_refine_ls_matrix_type full
_refine_ls_number_parameters 268
_refine_ls_number_reflns 5262
_refine_ls_number_restraints 0
_refine_ls_restrained_S_all 1.153
_refine_ls_R_factor_all 0.0255
_refine_ls_R_factor_gt 0.0210
_refine_ls_shift/su_max 0.001
_refine_ls_shift/su_mean 0.000
_refine_ls_structure_factor_coef Fsqd
_refine_ls_weighting_details 'calc w=1/[\s^2^(Fo^2^)+(0.0373P)^2^+1.4463P] where P=(Fo^2^+2Fc^2^)/3'
_refine_ls_weighting_scheme calc
_refine_ls_wR_factor_gt 0.0643
_refine_ls_wR_factor_ref 0.0660
_reflns_number_gt 4639
_reflns_number_total 5262
_reflns_threshold_expression >2sigma(I)
_cod_data_source_file om701236k-file002.cif
_cod_data_source_block pl323
_cod_depositor_comments
;
The following automatic conversions were performed:

'_symmetry_cell_setting' value 'Monoclinic' changed to 'monoclinic'
according to /home/saulius/struct/CIF-dictionaries/cif_core.dic
dictionary named 'cif_core.dic' version 2.4.1 from
2010-06-29.

'_exptl_absorpt_correction_type' value 'Multi-scan'
changed to 'multi-scan' according to
/home/saulius/struct/CIF-dictionaries/cif_core.dic dictionary named
'cif_core.dic' version 2.4.1 from 2010-06-29.

Automatic conversion script
Id: cif_fix_values 1715 2011-07-08 13:25:40Z adriana 
;
_cod_original_cell_volume 2223.15(17)
_cod_original_sg_symbol_H-M P21/c
_cod_database_code 4071070

loop_
_symmetry_equiv_pos_as_xyz
'x, y, z'
'-x, y+1/2, -z+1/2'
'-x, -y, -z'
'x, -y-1/2, z-1/2'

loop_
_atom_site_label
_atom_site_type_symbol
_atom_site_fract_x
_atom_site_fract_y
_atom_site_fract_z
_atom_site_U_iso_or_equiv
_atom_site_adp_type
_atom_site_occupancy
_atom_site_symmetry_multiplicity
_atom_site_calc_flag
_atom_site_refinement_flags
W1 W -0.249465(8) 0.209581(9) 0.941712(8) 0.01516(5) Uani 1 1 d .
N1 N -0.2319(2) 0.28811(18) 0.84652(19) 0.0174(5) Uani 1 1 d .
C12 C -0.3326(3) 0.5319(3) 0.8875(3) 0.0358(9) Uani 1 1 d .
H12A H -0.3123 0.6107 0.8772 0.054 Uiso 1 1 calc R
H12B H -0.4102 0.5281 0.8846 0.054 Uiso 1 1 calc R
H12C H -0.3141 0.4823 0.8413 0.054 Uiso 1 1 calc R
C3 C -0.0803(2) 0.1323(3) 0.9558(2) 0.0199(6) Uani 1 1 d .
C16 C -0.3049(2) 0.0114(3) 0.9227(2) 0.0234(7) Uani 1 1 d .
O1 O -0.2278(2) 0.3278(2) 0.77313(17) 0.0358(6) Uani 1 1 d .
C1 C -0.1276(3) 0.2282(3) 1.0841(2) 0.0225(7) Uani 1 1 d .
C18 C -0.4272(2) 0.1580(3) 0.8846(2) 0.0230(7) Uani 1 1 d .
C2 C -0.0698(3) 0.2256(3) 1.0181(2) 0.0216(7) Uani 1 1 d .
C4 C -0.0238(2) 0.1338(3) 0.8792(2) 0.0203(6) Uani 1 1 d .
C19 C -0.4121(2) 0.1382(3) 0.9791(2) 0.0215(6) Uani 1 1 d .
C15 C -0.3360(2) 0.0486(3) 1.0022(2) 0.0211(6) Uani 1 1 d .
C13 C -0.3033(3) 0.5727(3) 1.0509(3) 0.0391(9) Uani 1 1 d .
H13A H -0.2911 0.6521 1.0355 0.059 Uiso 1 1 calc R
H13B H -0.2592 0.5550 1.1102 0.059 Uiso 1 1 calc R
H13C H -0.3794 0.5619 1.0520 0.059 Uiso 1 1 calc R
C17 C -0.3592(3) 0.0793(3) 0.8501(2) 0.0236(7) Uani 1 1 d .
C10 C -0.3079(2) 0.3693(3) 1.0001(2) 0.0208(6) Uani 1 1 d .
H10A H -0.3874 0.3681 0.9825 0.025 Uiso 1 1 calc R
H10B H -0.2895 0.3601 1.0662 0.025 Uiso 1 1 calc R
C11 C -0.2722(3) 0.4925(3) 0.9801(2) 0.0232(7) Uani 1 1 d .
C5 C -0.0102(2) 0.0331(3) 0.8335(2) 0.0260(7) Uani 1 1 d .
H5 H -0.0390 -0.0362 0.8507 0.031 Uiso 1 1 calc R
C14 C -0.1509(3) 0.5053(3) 0.9861(3) 0.0275(7) Uani 1 1 d .
H14A H -0.1295 0.4593 0.9391 0.041 Uiso 1 1 calc R
H14B H -0.1119 0.4792 1.0451 0.041 Uiso 1 1 calc R
H14C H -0.1339 0.5856 0.9780 0.041 Uiso 1 1 calc R
C24 C -0.4730(3) 0.1900(3) 1.0442(3) 0.0359(9) Uani 1 1 d .
H24A H -0.5246 0.1342 1.0581 0.054 Uiso 1 1 calc R
H24B H -0.5117 0.2579 1.0173 0.054 Uiso 1 1 calc R
H24C H -0.4224 0.2113 1.0995 0.054 Uiso 1 1 calc R
C6 C 0.0443(3) 0.0321(3) 0.7636(2) 0.0320(8) Uani 1 1 d .
H6 H 0.0520 -0.0376 0.7337 0.038 Uiso 1 1 calc R
C23 C -0.5063(3) 0.2390(4) 0.8279(3) 0.0372(9) Uani 1 1 d .
H23A H -0.5686 0.1959 0.7957 0.056 Uiso 1 1 calc R
H23B H -0.4714 0.2776 0.7846 0.056 Uiso 1 1 calc R
H23C H -0.5300 0.2958 0.8667 0.056 Uiso 1 1 calc R
C20 C -0.3050(3) -0.0075(3) 1.0929(3) 0.0387(9) Uani 1 1 d .
H20A H -0.3007 0.0503 1.1400 0.058 Uiso 1 1 calc R
H20B H -0.2349 -0.0447 1.0986 0.058 Uiso 1 1 calc R
H20C H -0.3592 -0.0646 1.0991 0.058 Uiso 1 1 calc R
C22 C -0.3543(3) 0.0655(4) 0.7531(2) 0.0402(9) Uani 1 1 d .
H22A H -0.2803 0.0481 0.7485 0.060 Uiso 1 1 calc R
H22B H -0.3776 0.1364 0.7208 0.060 Uiso 1 1 calc R
H22C H -0.4017 0.0029 0.7269 0.060 Uiso 1 1 calc R
C8 C 0.0750(3) 0.2323(3) 0.7815(3) 0.0310(8) Uani 1 1 d .
H8 H 0.1046 0.3011 0.7644 0.037 Uiso 1 1 calc R
C9 C 0.0198(3) 0.2338(3) 0.8508(3) 0.0274(7) Uani 1 1 d .
H9 H 0.0112 0.3040 0.8796 0.033 Uiso 1 1 calc R
C7 C 0.0876(3) 0.1315(3) 0.7366(2) 0.0330(8) Uani 1 1 d .
H7 H 0.1249 0.1308 0.6888 0.040 Uiso 1 1 calc R
C21 C -0.2399(3) -0.0932(3) 0.9135(3) 0.0404(9) Uani 1 1 d .
H21A H -0.2869 -0.1603 0.9055 0.061 Uiso 1 1 calc R
H21B H -0.1835 -0.1026 0.9677 0.061 Uiso 1 1 calc R
H21C H -0.2069 -0.0848 0.8613 0.061 Uiso 1 1 calc R
H1A H -0.154(2) 0.163(3) 1.110(2) 0.012(8) Uiso 1 1 d .
H3 H -0.083(2) 0.054(3) 0.980(2) 0.014(8) Uiso 1 1 d .
H2 H -0.034(3) 0.295(3) 1.001(3) 0.017(9) Uiso 1 1 d .
H1B H -0.125(3) 0.292(3) 1.123(3) 0.034(12) Uiso 1 1 d .

loop_
_atom_site_aniso_label
_atom_site_aniso_U_11
_atom_site_aniso_U_22
_atom_site_aniso_U_33
_atom_site_aniso_U_23
_atom_site_aniso_U_13
_atom_site_aniso_U_12
W1 0.01527(7) 0.01546(8) 0.01530(8) -0.00009(4) 0.00445(5) -0.00110(4)
N1 0.0185(12) 0.0146(12) 0.0183(15) 0.0020(10) 0.0019(11) 0.0000(9)
C12 0.0370(19) 0.0288(19) 0.039(2) 0.0069(16) 0.0034(17) 0.0032(15)
C3 0.0167(13) 0.0187(14) 0.0235(17) 0.0006(13) 0.0026(12) 0.0009(11)
C16 0.0219(15) 0.0158(14) 0.0326(19) -0.0042(13) 0.0059(13) -0.0063(11)
O1 0.0415(14) 0.0443(14) 0.0239(14) 0.0111(12) 0.0124(11) 0.0055(12)
C1 0.0222(15) 0.0278(17) 0.0173(17) -0.0016(14) 0.0035(13) -0.0016(13)
C18 0.0156(13) 0.0241(16) 0.0275(18) 0.0001(13) 0.0007(12) -0.0059(12)
C2 0.0150(14) 0.0242(16) 0.0237(18) 0.0007(13) -0.0005(13) -0.0004(12)
C4 0.0165(13) 0.0231(15) 0.0212(16) 0.0012(13) 0.0038(12) 0.0040(12)
C19 0.0197(14) 0.0247(16) 0.0225(17) -0.0024(13) 0.0100(12) -0.0090(12)
C15 0.0237(14) 0.0224(15) 0.0174(16) -0.0003(13) 0.0047(12) -0.0098(12)
C13 0.052(2) 0.0207(17) 0.051(3) -0.0032(16) 0.026(2) -0.0012(16)
C17 0.0245(15) 0.0280(16) 0.0185(16) -0.0054(13) 0.0053(13) -0.0105(13)
C10 0.0228(14) 0.0203(14) 0.0227(17) -0.0013(13) 0.0124(12) -0.0036(12)
C11 0.0259(15) 0.0192(15) 0.0263(18) 0.0001(13) 0.0092(14) 0.0000(12)
C5 0.0233(15) 0.0243(16) 0.0301(19) -0.0013(14) 0.0050(14) 0.0017(12)
C14 0.0255(16) 0.0220(16) 0.036(2) -0.0002(14) 0.0090(15) -0.0042(13)
C24 0.036(2) 0.0327(19) 0.046(3) -0.0113(17) 0.0241(19) -0.0131(15)
C6 0.0348(18) 0.037(2) 0.0255(19) -0.0064(15) 0.0087(15) 0.0064(15)
C23 0.0255(18) 0.039(2) 0.042(2) 0.0096(19) -0.0047(16) -0.0021(16)
C20 0.043(2) 0.037(2) 0.031(2) 0.0107(16) -0.0036(17) -0.0177(17)
C22 0.049(2) 0.051(2) 0.023(2) -0.0145(17) 0.0130(17) -0.0146(19)
C8 0.0331(19) 0.0358(19) 0.028(2) 0.0086(16) 0.0140(16) 0.0031(15)
C9 0.0292(17) 0.0214(15) 0.033(2) -0.0001(14) 0.0091(15) 0.0009(13)
C7 0.0295(17) 0.046(2) 0.0251(19) 0.0021(16) 0.0101(14) 0.0091(16)
C21 0.0348(19) 0.0226(17) 0.067(3) -0.0087(18) 0.0190(19) -0.0039(15)

loop_
_atom_type_symbol
_atom_type_description
_atom_type_scat_dispersion_real
_atom_type_scat_dispersion_imag
_atom_type_scat_source
C C 0.0033 0.0016 'International Tables Vol C Tables 4.2.6.8 and 6.1.1.4'
H H 0.0000 0.0000 'International Tables Vol C Tables 4.2.6.8 and 6.1.1.4'
N N 0.0061 0.0033 'International Tables Vol C Tables 4.2.6.8 and 6.1.1.4'
O O 0.0106 0.0060 'International Tables Vol C Tables 4.2.6.8 and 6.1.1.4'
W W -0.8490 6.8722 'International Tables Vol C Tables 4.2.6.8 and 6.1.1.4'

loop_
_geom_angle_atom_site_label_1
_geom_angle_atom_site_label_2
_geom_angle_atom_site_label_3
_geom_angle
N1 W1 C10 90.06(11)
N1 W1 C3 90.25(12)
C10 W1 C3 131.78(11)
N1 W1 C18 96.26(12)
C10 W1 C18 89.31(11)
C3 W1 C18 138.48(12)
N1 W1 C17 90.72(11)
C10 W1 C17 125.00(12)
C3 W1 C17 103.21(11)
C18 W1 C17 36.04(12)
N1 W1 C2 95.00(12)
C10 W1 C2 96.02(11)
C3 W1 C2 35.99(11)
C18 W1 C2 167.54(11)
C17 W1 C2 138.59(12)
N1 W1 C1 121.66(12)
C10 W1 C1 76.83(12)
C3 W1 C1 62.45(12)
C18 W1 C1 139.06(12)
C17 W1 C1 142.71(12)
C2 W1 C1 33.44(12)
N1 W1 C19 129.56(11)
C10 W1 C19 79.89(10)
C3 W1 C19 132.35(11)
C18 W1 C19 35.13(11)
C17 W1 C19 58.50(11)
C2 W1 C19 134.97(12)
C1 W1 C19 103.99(11)
N1 W1 C16 118.88(11)
C10 W1 C16 136.62(11)
C3 W1 C16 82.93(11)
C18 W1 C16 58.09(11)
C17 W1 C16 34.66(12)
C2 W1 C16 111.38(11)
C1 W1 C16 108.16(12)
C19 W1 C16 56.87(11)
N1 W1 C15 148.12(11)
C10 W1 C15 106.07(11)
C3 W1 C15 98.42(11)
C18 W1 C15 57.60(11)
C17 W1 C15 57.46(11)
C2 W1 C15 110.00(11)
C1 W1 C15 89.19(11)
C19 W1 C15 33.94(11)
C16 W1 C15 33.78(11)
O1 N1 W1 169.7(2)
C2 C3 C4 121.0(3)
C2 C3 W1 73.56(17)
C4 C3 W1 121.1(2)
C17 C16 C15 108.4(3)
C17 C16 C21 124.9(3)
C15 C16 C21 126.0(3)
C17 C16 W1 68.77(17)
C15 C16 W1 74.34(17)
C21 C16 W1 129.8(2)
C2 C1 W1 71.17(19)
C19 C18 C17 107.5(3)
C19 C18 C23 127.5(3)
C17 C18 C23 124.8(3)
C19 C18 W1 75.64(17)
C17 C18 W1 72.02(17)
C23 C18 W1 121.8(2)
C1 C2 C3 120.9(3)
C1 C2 W1 75.39(19)
C3 C2 W1 70.45(17)
C5 C4 C9 116.9(3)
C5 C4 C3 120.6(3)
C9 C4 C3 122.5(3)
C15 C19 C18 108.0(3)
C15 C19 C24 123.5(3)
C18 C19 C24 128.1(3)
C15 C19 W1 74.96(17)
C18 C19 W1 69.22(16)
C24 C19 W1 127.0(2)
C16 C15 C19 108.3(3)
C16 C15 C20 125.6(3)
C19 C15 C20 125.6(3)
C16 C15 W1 71.88(17)
C19 C15 W1 71.10(17)
C20 C15 W1 128.9(2)
C16 C17 C18 107.8(3)
C16 C17 C22 126.4(3)
C18 C17 C22 125.6(3)
C16 C17 W1 76.57(18)
C18 C17 W1 71.94(17)
C22 C17 W1 121.2(2)
C11 C10 W1 123.6(2)
C12 C11 C14 109.3(3)
C12 C11 C13 107.9(3)
C14 C11 C13 107.5(3)
C12 C11 C10 110.4(3)
C14 C11 C10 114.2(3)
C13 C11 C10 107.3(3)
C6 C5 C4 121.5(3)
C7 C6 C5 120.9(3)
C9 C8 C7 121.0(3)
C8 C9 C4 121.4(3)
C6 C7 C8 118.3(3)

loop_
_geom_bond_atom_site_label_1
_geom_bond_atom_site_label_2
_geom_bond_distance
W1 N1 1.772(3)
W1 C10 2.265(3)
W1 C3 2.304(3)
W1 C18 2.326(3)
W1 C17 2.327(3)
W1 C2 2.345(3)
W1 C1 2.397(3)
W1 C19 2.410(3)
W1 C16 2.428(3)
W1 C15 2.460(3)
N1 O1 1.223(4)
C12 C11 1.530(5)
C3 C2 1.437(5)
C3 C4 1.494(4)
C16 C17 1.420(5)
C16 C15 1.420(5)
C16 C21 1.502(5)
C1 C2 1.365(5)
C18 C19 1.432(5)
C18 C17 1.439(5)
C18 C23 1.516(5)
C4 C5 1.400(4)
C4 C9 1.404(5)
C19 C15 1.422(5)
C19 C24 1.509(5)
C15 C20 1.507(5)
C13 C11 1.545(5)
C17 C22 1.501(5)
C10 C11 1.564(4)
C11 C14 1.534(4)
C5 C6 1.389(5)
C6 C7 1.388(5)
C8 C9 1.386(5)
C8 C7 1.391(5)

loop_
_geom_torsion_atom_site_label_1
_geom_torsion_atom_site_label_2
_geom_torsion_atom_site_label_3
_geom_torsion_atom_site_label_4
_geom_torsion
C10 W1 N1 O1 -134.6(13)
C3 W1 N1 O1 93.7(13)
C18 W1 N1 O1 -45.3(13)
C17 W1 N1 O1 -9.6(13)
C2 W1 N1 O1 129.4(13)
C1 W1 N1 O1 150.9(13)
C19 W1 N1 O1 -57.7(14)
C16 W1 N1 O1 11.6(14)
C15 W1 N1 O1 -12.9(14)
N1 W1 C3 C2 98.2(2)
C10 W1 C3 C2 7.9(3)
C18 W1 C3 C2 -162.1(2)
C17 W1 C3 C2 -171.03(19)
C1 W1 C3 C2 -27.97(19)
C19 W1 C3 C2 -111.8(2)
C16 W1 C3 C2 -142.7(2)
C15 W1 C3 C2 -112.6(2)
N1 W1 C3 C4 -18.5(2)
C10 W1 C3 C4 -108.8(3)
C18 W1 C3 C4 81.3(3)
C17 W1 C3 C4 72.3(3)
C2 W1 C3 C4 -116.6(3)
C1 W1 C3 C4 -144.6(3)
C19 W1 C3 C4 131.5(2)
C16 W1 C3 C4 100.6(3)
C15 W1 C3 C4 130.8(2)
N1 W1 C16 C17 -39.4(2)
C10 W1 C16 C17 86.4(2)
C3 W1 C16 C17 -125.8(2)
C18 W1 C16 C17 39.25(19)
C2 W1 C16 C17 -148.22(19)
C1 W1 C16 C17 176.33(19)
C19 W1 C16 C17 81.2(2)
C15 W1 C16 C17 117.5(3)
N1 W1 C16 C15 -156.85(18)
C10 W1 C16 C15 -31.0(3)
C3 W1 C16 C15 116.8(2)
C18 W1 C16 C15 -78.2(2)
C17 W1 C16 C15 -117.5(3)
C2 W1 C16 C15 94.3(2)
C1 W1 C16 C15 58.9(2)
C19 W1 C16 C15 -36.28(18)
N1 W1 C16 C21 79.0(4)
C10 W1 C16 C21 -155.2(3)
C3 W1 C16 C21 -7.4(4)
C18 W1 C16 C21 157.6(4)
C17 W1 C16 C21 118.4(4)
C2 W1 C16 C21 -29.9(4)
C1 W1 C16 C21 -65.3(4)
C19 W1 C16 C21 -160.5(4)
C15 W1 C16 C21 -124.2(4)
N1 W1 C1 C2 -41.6(2)
C10 W1 C1 C2 -123.3(2)
C3 W1 C1 C2 30.00(19)
C18 W1 C1 C2 163.42(19)
C17 W1 C1 C2 105.0(2)
C19 W1 C1 C2 160.8(2)
C16 W1 C1 C2 101.5(2)
C15 W1 C1 C2 129.9(2)
N1 W1 C18 C19 -163.24(19)
C10 W1 C18 C19 -73.26(19)
C3 W1 C18 C19 99.3(2)
C17 W1 C18 C19 114.2(3)
C2 W1 C18 C19 42.3(6)
C1 W1 C18 C19 -4.5(3)
C16 W1 C18 C19 76.5(2)
C15 W1 C18 C19 36.34(18)
N1 W1 C18 C17 82.6(2)
C10 W1 C18 C17 172.6(2)
C3 W1 C18 C17 -14.9(3)
C2 W1 C18 C17 -71.9(6)
C1 W1 C18 C17 -118.6(2)
C19 W1 C18 C17 -114.2(3)
C16 W1 C18 C17 -37.71(19)
C15 W1 C18 C17 -77.8(2)
N1 W1 C18 C23 -37.8(3)
C10 W1 C18 C23 52.2(3)
C3 W1 C18 C23 -135.3(3)
C17 W1 C18 C23 -120.3(4)
C2 W1 C18 C23 167.8(5)
C1 W1 C18 C23 121.0(3)
C19 W1 C18 C23 125.5(4)
C16 W1 C18 C23 -158.0(3)
C15 W1 C18 C23 161.8(3)
W1 C1 C2 C3 -56.0(3)
C4 C3 C2 C1 175.1(3)
W1 C3 C2 C1 58.3(3)
C4 C3 C2 W1 116.8(3)
N1 W1 C2 C1 145.5(2)
C10 W1 C2 C1 54.9(2)
C3 W1 C2 C1 -131.0(3)
C18 W1 C2 C1 -60.0(6)
C17 W1 C2 C1 -117.8(2)
C19 W1 C2 C1 -26.8(3)
C16 W1 C2 C1 -90.8(2)
C15 W1 C2 C1 -54.7(2)
N1 W1 C2 C3 -83.5(2)
C10 W1 C2 C3 -174.10(19)
C18 W1 C2 C3 71.0(6)
C17 W1 C2 C3 13.3(3)
C1 W1 C2 C3 131.0(3)
C19 W1 C2 C3 104.2(2)
C16 W1 C2 C3 40.2(2)
C15 W1 C2 C3 76.4(2)
C2 C3 C4 C5 162.9(3)
W1 C3 C4 C5 -108.5(3)
C2 C3 C4 C9 -15.7(4)
W1 C3 C4 C9 72.9(4)
C17 C18 C19 C15 0.0(3)
C23 C18 C19 C15 175.2(3)
W1 C18 C19 C15 -65.5(2)
C17 C18 C19 C24 -173.2(3)
C23 C18 C19 C24 2.0(5)
W1 C18 C19 C24 121.4(3)
C17 C18 C19 W1 65.5(2)
C23 C18 C19 W1 -119.3(3)
N1 W1 C19 C15 138.17(18)
C10 W1 C19 C15 -140.2(2)
C3 W1 C19 C15 -1.4(3)
C18 W1 C19 C15 116.3(3)
C17 W1 C19 C15 77.3(2)
C2 W1 C19 C15 -51.8(2)
C1 W1 C19 C15 -66.7(2)
C16 W1 C19 C15 36.11(18)
N1 W1 C19 C18 21.8(2)
C10 W1 C19 C18 103.4(2)
C3 W1 C19 C18 -117.7(2)
C17 W1 C19 C18 -39.01(19)
C2 W1 C19 C18 -168.15(18)
C1 W1 C19 C18 176.99(19)
C16 W1 C19 C18 -80.2(2)
C15 W1 C19 C18 -116.3(3)
N1 W1 C19 C24 -101.0(3)
C10 W1 C19 C24 -19.4(3)
C3 W1 C19 C24 119.5(3)
C18 W1 C19 C24 -122.8(4)
C17 W1 C19 C24 -161.8(4)
C2 W1 C19 C24 69.1(4)
C1 W1 C19 C24 54.2(3)
C16 W1 C19 C24 157.0(4)
C15 W1 C19 C24 120.9(4)
C17 C16 C15 C19 1.5(3)
C21 C16 C15 C19 -169.6(3)
W1 C16 C15 C19 62.2(2)
C17 C16 C15 C20 174.0(3)
C21 C16 C15 C20 2.9(5)
W1 C16 C15 C20 -125.3(3)
C17 C16 C15 W1 -60.7(2)
C21 C16 C15 W1 128.2(3)
C18 C19 C15 C16 -0.9(3)
C24 C19 C15 C16 172.6(3)
W1 C19 C15 C16 -62.7(2)
C18 C19 C15 C20 -173.5(3)
C24 C19 C15 C20 0.1(5)
W1 C19 C15 C20 124.8(3)
C18 C19 C15 W1 61.7(2)
C24 C19 C15 W1 -124.7(3)
N1 W1 C15 C16 40.7(3)
C10 W1 C15 C16 158.39(19)
C3 W1 C15 C16 -63.6(2)
C18 W1 C15 C16 79.8(2)
C17 W1 C15 C16 36.77(18)
C2 W1 C15 C16 -98.8(2)
C1 W1 C15 C16 -125.6(2)
C19 W1 C15 C16 117.4(3)
N1 W1 C15 C19 -76.8(3)
C10 W1 C15 C19 41.0(2)
C3 W1 C15 C19 178.98(19)
C18 W1 C15 C19 -37.65(18)
C17 W1 C15 C19 -80.7(2)
C2 W1 C15 C19 143.72(19)
C1 W1 C15 C19 117.00(19)
C16 W1 C15 C19 -117.4(3)
N1 W1 C15 C20 162.3(3)
C10 W1 C15 C20 -80.0(3)
C3 W1 C15 C20 58.0(3)
C18 W1 C15 C20 -158.6(4)
C17 W1 C15 C20 158.4(4)
C2 W1 C15 C20 22.7(4)
C1 W1 C15 C20 -4.0(3)
C19 W1 C15 C20 -121.0(4)
C16 W1 C15 C20 121.6(4)
C15 C16 C17 C18 -1.5(3)
C21 C16 C17 C18 169.8(3)
W1 C16 C17 C18 -65.7(2)
C15 C16 C17 C22 -176.7(3)
C21 C16 C17 C22 -5.5(5)
W1 C16 C17 C22 119.0(3)
C15 C16 C17 W1 64.2(2)
C21 C16 C17 W1 -124.5(3)
C19 C18 C17 C16 0.9(3)
C23 C18 C17 C16 -174.4(3)
W1 C18 C17 C16 68.8(2)
C19 C18 C17 C22 176.2(3)
C23 C18 C17 C22 0.9(5)
W1 C18 C17 C22 -115.9(3)
C19 C18 C17 W1 -67.9(2)
C23 C18 C17 W1 116.7(3)
N1 W1 C17 C16 146.2(2)
C10 W1 C17 C16 -123.19(19)
C3 W1 C17 C16 55.8(2)
C18 W1 C17 C16 -114.1(3)
C2 W1 C17 C16 47.9(3)
C1 W1 C17 C16 -5.8(3)
C19 W1 C17 C16 -76.1(2)
C15 W1 C17 C16 -35.82(18)
N1 W1 C17 C18 -99.7(2)
C10 W1 C17 C18 -9.1(2)
C3 W1 C17 C18 169.90(19)
C2 W1 C17 C18 161.9(2)
C1 W1 C17 C18 108.3(2)
C19 W1 C17 C18 38.01(19)
C16 W1 C17 C18 114.1(3)
C15 W1 C17 C18 78.3(2)
N1 W1 C17 C22 21.6(3)
C10 W1 C17 C22 112.2(3)
C3 W1 C17 C22 -68.8(3)
C18 W1 C17 C22 121.3(4)
C2 W1 C17 C22 -76.8(3)
C1 W1 C17 C22 -130.4(3)
C19 W1 C17 C22 159.3(3)
C16 W1 C17 C22 -124.6(4)
C15 W1 C17 C22 -160.5(3)
N1 W1 C10 C11 -28.4(3)
C3 W1 C10 C11 62.0(3)
C18 W1 C10 C11 -124.7(3)
C17 W1 C10 C11 -119.3(2)
C2 W1 C10 C11 66.6(3)
C1 W1 C10 C11 94.2(3)
C19 W1 C10 C11 -158.7(3)
C16 W1 C10 C11 -163.2(2)
C15 W1 C10 C11 179.5(2)
W1 C10 C11 C12 77.9(3)
W1 C10 C11 C14 -45.6(4)
W1 C10 C11 C13 -164.7(2)
C9 C4 C5 C6 0.3(5)
C3 C4 C5 C6 -178.4(3)
C4 C5 C6 C7 0.1(5)
C7 C8 C9 C4 1.1(6)
C5 C4 C9 C8 -0.9(5)
C3 C4 C9 C8 177.8(3)
C5 C6 C7 C8 0.0(5)
C9 C8 C7 C6 -0.6(5)
